data_7107666
loop_
_publ_author_name
'Shabana Khan'
'Prinson P. Samuel'
'Reent Michel'
'Johannes M. Dieterich'
'Ricardo A. Mata'
'Jean-Philippe Demers'
'Adam Lange'
'Herbert W. Roesky'
'Dietmar Stalke'

_publ_section_title
;
 Monomeric Sn(II) and Ge(II) hydrides supported by a tridentate
 pincer-based ligand
;
_journal_name_full Chem.Commun.
_journal_page_first 4890
_journal_paper_doi 10.1039/c2cc31214j
_journal_volume 48
_journal_year 2012
_chemical_formula_sum 'C48 H60 N2 Sn'
_chemical_formula_weight 783.67
_chemical_name_systematic
;
?
;
_space_group_IT_number 7
_symmetry_cell_setting monoclinic
_symmetry_space_group_name_Hall 'P -2yc'
_symmetry_space_group_name_H-M 'P 1 c 1'
_atom_sites_solution_hydrogens geom
_atom_sites_solution_primary direct
_atom_sites_solution_secondary difmap
_audit_creation_method SHELXL-97
_cell_angle_alpha 90.00
_cell_angle_beta 98.82(2)
_cell_angle_gamma 90.00
_cell_formula_units_Z 2
_cell_length_a 10.511(2)
_cell_length_b 13.107(2)
_cell_length_c 15.884(3)
_cell_measurement_reflns_used 9931
_cell_measurement_temperature 100(2)
_cell_measurement_theta_max 31.515
_cell_measurement_theta_min 2.502
_cell_volume 2162.4(7)
_computing_cell_refinement 'SAINT V7.68A'
_computing_data_collection 'APEX2 v2011.2'
_computing_data_reduction 'SAINT V7.68A'
_computing_molecular_graphics 'Shelxle, C. B. H bschle, 2011'
_computing_publication_material 'XSHELL in SHELXTL-97'
_computing_structure_refinement 'SHELXL in SHELXTL Version 2008/3'
_computing_structure_solution 'SHELXS in SHELXTL Version 2008/3'
_diffrn_ambient_temperature 100(2)
_diffrn_measured_fraction_theta_full 0.996
_diffrn_measured_fraction_theta_max 0.996
_diffrn_measurement_device_type 'Bruker Smart APEX II Ultra'
_diffrn_measurement_method 'omega scans'
_diffrn_radiation_monochromator mirror
_diffrn_radiation_source 'rotating anode (TXS)'
_diffrn_radiation_type MoK\a
_diffrn_radiation_wavelength 0.71073
_diffrn_reflns_av_R_equivalents 0.0307
_diffrn_reflns_av_sigmaI/netI 0.0296
_diffrn_reflns_limit_h_max 15
_diffrn_reflns_limit_h_min -15
_diffrn_reflns_limit_k_max 19
_diffrn_reflns_limit_k_min -19
_diffrn_reflns_limit_l_max 23
_diffrn_reflns_limit_l_min -23
_diffrn_reflns_number 14410
_diffrn_reflns_theta_full 31.56
_diffrn_reflns_theta_max 31.56
_diffrn_reflns_theta_min 1.55
_exptl_absorpt_coefficient_mu 0.623
_exptl_absorpt_correction_T_max 0.862275
_exptl_absorpt_correction_T_min 0.806692
_exptl_absorpt_correction_type multi-scan
_exptl_absorpt_process_details TWINABS-2008/4
_exptl_crystal_colour yellow
_exptl_crystal_density_diffrn 1.204
_exptl_crystal_density_method 'not measured'
_exptl_crystal_description block
_exptl_crystal_F_000 824
_exptl_crystal_size_max 0.3
_exptl_crystal_size_mid 0.2
_exptl_crystal_size_min 0.2
_refine_diff_density_max 0.692
_refine_diff_density_min -0.398
_refine_diff_density_rms 0.050
_refine_ls_abs_structure_details 'Flack H D (1983), Acta Cryst. A39, 876-881'
_refine_ls_abs_structure_Flack 0.00(2)
_refine_ls_extinction_method none
_refine_ls_goodness_of_fit_ref 1.090
_refine_ls_hydrogen_treatment mixed
_refine_ls_matrix_type full
_refine_ls_number_parameters 573
_refine_ls_number_reflns 14410
_refine_ls_number_restraints 419
_refine_ls_restrained_S_all 1.079
_refine_ls_R_factor_all 0.0437
_refine_ls_R_factor_gt 0.0354
_refine_ls_shift/su_max 0.008
_refine_ls_shift/su_mean 0.000
_refine_ls_structure_factor_coef Fsqd
_refine_ls_weighting_details 'calc w=1/[\s^2^(Fo^2^)+(0.0254P)^2^+0.7170P] where P=(Fo^2^+2Fc^2^)/3'
_refine_ls_weighting_scheme calc
_refine_ls_wR_factor_gt 0.0701
_refine_ls_wR_factor_ref 0.0740
_reflns_number_gt 12975
_reflns_number_total 14410
_reflns_threshold_expression >2sigma(I)
_cod_data_source_file c2cc31214j.txt
_cod_data_source_block twin5
_cod_original_sg_symbol_H-M Pc
_cod_database_code 7107666

loop_
_symmetry_equiv_pos_as_xyz
'x, y, z'
'x, -y, z+1/2'

loop_
_atom_site_label
_atom_site_type_symbol
_atom_site_fract_x
_atom_site_fract_y
_atom_site_fract_z
_atom_site_U_iso_or_equiv
_atom_site_adp_type
_atom_site_occupancy
_atom_site_symmetry_multiplicity
_atom_site_calc_flag
_atom_site_refinement_flags
_atom_site_disorder_assembly
_atom_site_disorder_group
C100 C 0.7548(4) 0.1526(3) 0.2886(3) 0.0623(10) Uani 0.877(4) 1 d PDU A 1
H10D H 0.7928 0.1697 0.3472 0.093 Uiso 0.877(4) 1 calc PR A 1
H10E H 0.6905 0.0986 0.2895 0.093 Uiso 0.877(4) 1 calc PR A 1
H10F H 0.7136 0.2132 0.2605 0.093 Uiso 0.877(4) 1 calc PR A 1
C101 C 0.8586(3) 0.1159(2) 0.24065(16) 0.0364(6) Uani 0.877(4) 1 d PDU A 1
C102 C 0.8612(3) 0.0163(2) 0.21229(19) 0.0342(6) Uani 0.877(4) 1 d PDU A 1
H102 H 0.7955 -0.0295 0.2230 0.041 Uiso 0.877(4) 1 calc PR A 1
C103 C 0.9568(3) -0.0182(2) 0.16886(17) 0.0345(5) Uani 0.877(4) 1 d PDU A 1
H103 H 0.9568 -0.0872 0.1506 0.041 Uiso 0.877(4) 1 calc PR A 1
C104 C 1.0522(3) 0.0470(2) 0.15203(18) 0.0402(6) Uani 0.877(4) 1 d PDU A 1
H104 H 1.1181 0.0235 0.1221 0.048 Uiso 0.877(4) 1 calc PR A 1
C105 C 1.0512(3) 0.1472(3) 0.1790(3) 0.0480(8) Uani 0.877(4) 1 d PDU A 1
H105 H 1.1160 0.1931 0.1669 0.058 Uiso 0.877(4) 1 calc PR A 1
C106 C 0.9558(4) 0.1811(3) 0.2239(3) 0.0432(7) Uani 0.877(4) 1 d PDU A 1
H106 H 0.9571 0.2497 0.2434 0.052 Uiso 0.877(4) 1 calc PR A 1
C300 C 1.102(3) 0.142(4) 0.172(2) 0.078(9) Uani 0.123(4) 1 d PDU A 2
H30D H 1.0866 0.1872 0.1221 0.116 Uiso 0.123(4) 1 calc PR A 2
H30E H 1.1415 0.0786 0.1565 0.116 Uiso 0.123(4) 1 calc PR A 2
H30F H 1.1610 0.1764 0.2174 0.116 Uiso 0.123(4) 1 calc PR A 2
C301 C 0.9785(16) 0.1199(14) 0.2025(11) 0.047(4) Uani 0.123(4) 1 d PDU A 2
C302 C 0.9143(19) 0.2012(17) 0.2323(18) 0.055(5) Uani 0.123(4) 1 d PDU A 2
H302 H 0.9501 0.2678 0.2328 0.066 Uiso 0.123(4) 1 calc PR A 2
C303 C 0.7985(18) 0.1861(14) 0.2615(16) 0.052(5) Uani 0.123(4) 1 d PDU A 2
H303 H 0.7534 0.2419 0.2811 0.063 Uiso 0.123(4) 1 calc PR A 2
C304 C 0.7494(18) 0.0880(12) 0.2615(14) 0.046(4) Uani 0.123(4) 1 d PDU A 2
H304 H 0.6714 0.0761 0.2832 0.055 Uiso 0.123(4) 1 calc PR A 2
C305 C 0.8125(19) 0.0079(12) 0.2306(16) 0.043(5) Uani 0.123(4) 1 d PDU A 2
H305 H 0.7760 -0.0585 0.2293 0.052 Uiso 0.123(4) 1 calc PR A 2
C306 C 0.9278(17) 0.0224(13) 0.2014(13) 0.039(4) Uani 0.123(4) 1 d PDU A 2
H306 H 0.9718 -0.0334 0.1809 0.047 Uiso 0.123(4) 1 calc PR A 2
C200 C 1.0311(4) 0.4243(3) 0.0678(3) 0.0785(11) Uani 1 1 d DU . .
H20D H 0.9927 0.4670 0.0199 0.118 Uiso 1 1 calc R . .
H20E H 1.0246 0.3524 0.0510 0.118 Uiso 1 1 calc R . .
H20F H 1.1220 0.4427 0.0841 0.118 Uiso 1 1 calc R . .
C201 C 0.9619(3) 0.4409(2) 0.1411(2) 0.0515(6) Uani 1 1 d DU . .
C202 C 1.0265(3) 0.4764(2) 0.2181(2) 0.0640(9) Uani 1 1 d DU . .
H202 H 1.1163 0.4900 0.2248 0.077 Uiso 1 1 calc R . .
C203 C 0.9591(5) 0.4918(3) 0.2847(3) 0.0882(13) Uani 1 1 d DU . .
H203 H 1.0040 0.5168 0.3371 0.106 Uiso 1 1 calc R . .
C204 C 0.8301(5) 0.4725(3) 0.2787(3) 0.0828(11) Uani 1 1 d DU . .
H204 H 0.7858 0.4840 0.3257 0.099 Uiso 1 1 calc R . .
C205 C 0.7654(4) 0.4353(2) 0.2010(2) 0.0647(8) Uani 1 1 d DU . .
H205 H 0.6764 0.4188 0.1949 0.078 Uiso 1 1 calc R . .
C206 C 0.8316(3) 0.4229(2) 0.1339(2) 0.0501(6) Uani 1 1 d DU . .
H206 H 0.7861 0.4012 0.0806 0.060 Uiso 1 1 calc R . .
C1 C 0.4108(2) 0.39465(12) 0.11870(10) 0.0202(3) Uani 1 1 d D . .
C2 C 0.4099(2) 0.29167(12) 0.14228(10) 0.0209(3) Uani 1 1 d . C .
C3 C 0.4118(2) 0.26416(14) 0.22776(11) 0.0266(4) Uani 1 1 d . . .
H3 H 0.4113 0.1942 0.2435 0.032 Uiso 1 1 calc R C .
C4 C 0.4143(3) 0.33982(17) 0.28949(13) 0.0321(4) Uani 1 1 d . C .
H4 H 0.4149 0.3214 0.3474 0.039 Uiso 1 1 calc R . .
C5 C 0.4160(3) 0.44168(15) 0.26693(11) 0.0295(4) Uani 1 1 d . . .
H5 H 0.4186 0.4929 0.3095 0.035 Uiso 1 1 calc R C .
C6 C 0.4137(2) 0.46982(13) 0.18142(11) 0.0217(3) Uani 1 1 d . C .
C7 C 0.4122(2) 0.21572(13) 0.07352(11) 0.0191(3) Uani 1 1 d . . .
C8 C 0.4165(2) 0.10421(13) 0.09453(12) 0.0278(4) Uani 1 1 d . C .
H8A H 0.4080 0.0644 0.0418 0.042 Uiso 1 1 calc R . .
H8B H 0.3455 0.0873 0.1256 0.042 Uiso 1 1 calc R . .
H8C H 0.4987 0.0880 0.1300 0.042 Uiso 1 1 calc R . .
C9 C 0.4203(2) 0.57713(13) 0.15414(10) 0.0219(3) Uani 1 1 d . . .
C10 C 0.4312(3) 0.66034(17) 0.21951(15) 0.0383(5) Uani 1 1 d . C .
H10A H 0.4356 0.7266 0.1914 0.058 Uiso 1 1 calc R . .
H10B H 0.5094 0.6501 0.2610 0.058 Uiso 1 1 calc R . .
H10C H 0.3558 0.6588 0.2489 0.058 Uiso 1 1 calc R . .
C11 C 0.4171(2) 0.18702(12) -0.07403(11) 0.0172(3) Uani 1 1 d . . .
C12 C 0.5375(2) 0.16480(12) -0.09729(11) 0.0192(3) Uani 1 1 d . C .
C13 C 0.5404(2) 0.10964(13) -0.17220(11) 0.0236(3) Uani 1 1 d . . .
H13 H 0.6209 0.0937 -0.1893 0.028 Uiso 1 1 calc R C .
C14 C 0.4276(2) 0.07782(13) -0.22192(12) 0.0261(3) Uani 1 1 d . C .
H14 H 0.4310 0.0406 -0.2729 0.031 Uiso 1 1 calc R . .
C15 C 0.3099(2) 0.10023(14) -0.19742(12) 0.0256(3) Uani 1 1 d . . .
H15 H 0.2331 0.0772 -0.2315 0.031 Uiso 1 1 calc R C .
C16 C 0.3020(2) 0.15593(13) -0.12369(11) 0.0203(3) Uani 1 1 d . C .
C17 C 0.1708(2) 0.18173(16) -0.09980(13) 0.0284(4) Uani 1 1 d . . .
H17 H 0.1850 0.2222 -0.0458 0.034 Uiso 1 1 calc R C .
C18 C 0.0928(3) 0.24719(19) -0.16869(17) 0.0411(5) Uani 1 1 d . C .
H18A H 0.0793 0.2095 -0.2226 0.062 Uiso 1 1 calc R . .
H18B H 0.1397 0.3104 -0.1758 0.062 Uiso 1 1 calc R . .
H18C H 0.0093 0.2636 -0.1519 0.062 Uiso 1 1 calc R . .
C19 C 0.0968(3) 0.08486(19) -0.08360(17) 0.0408(5) Uani 1 1 d . C .
H19A H 0.1513 0.0414 -0.0427 0.061 Uiso 1 1 calc R . .
H19B H 0.0730 0.0478 -0.1373 0.061 Uiso 1 1 calc R . .
H19C H 0.0187 0.1034 -0.0604 0.061 Uiso 1 1 calc R . .
C20 C 0.6629(2) 0.19689(16) -0.04312(12) 0.0277(4) Uani 1 1 d . . .
H20 H 0.6410 0.2395 0.0049 0.033 Uiso 1 1 calc R C .
C21 C 0.7449(3) 0.2616(2) -0.09371(16) 0.0429(5) Uani 1 1 d . C .
H21A H 0.6983 0.3242 -0.1128 0.064 Uiso 1 1 calc R . .
H21B H 0.7631 0.2230 -0.1433 0.064 Uiso 1 1 calc R . .
H21C H 0.8260 0.2792 -0.0575 0.064 Uiso 1 1 calc R . .
C22 C 0.7376(3) 0.1038(2) -0.00478(17) 0.0440(5) Uani 1 1 d . C .
H22A H 0.7646 0.0627 -0.0505 0.066 Uiso 1 1 calc R . .
H22B H 0.6824 0.0626 0.0264 0.066 Uiso 1 1 calc R . .
H22C H 0.8137 0.1262 0.0343 0.066 Uiso 1 1 calc R . .
C23 C 0.4304(2) 0.69218(12) 0.03851(11) 0.0207(3) Uani 1 1 d . . .
C24 C 0.5537(2) 0.72965(13) 0.03225(12) 0.0244(3) Uani 1 1 d . C .
C25 C 0.5626(3) 0.82282(15) -0.00865(14) 0.0324(4) Uani 1 1 d . . .
H25 H 0.6452 0.8500 -0.0127 0.039 Uiso 1 1 calc R C .
C26 C 0.4544(3) 0.87639(14) -0.04332(14) 0.0347(5) Uani 1 1 d . C .
H26 H 0.4626 0.9395 -0.0714 0.042 Uiso 1 1 calc R . .
C27 C 0.3334(3) 0.83775(14) -0.03706(14) 0.0323(4) Uani 1 1 d . . .
H27 H 0.2591 0.8751 -0.0609 0.039 Uiso 1 1 calc R C .
C28 C 0.3186(2) 0.74500(14) 0.00355(12) 0.0255(3) Uani 1 1 d D B .
C29 C 0.1864(2) 0.70315(17) 0.00987(14) 0.0342(4) Uani 1 1 d D . .
H29 H 0.1955 0.6274 0.0152 0.041 Uiso 0.49(3) 1 calc PR B 1
H29' H 0.1975 0.6348 0.0380 0.041 Uiso 0.51(3) 1 calc PR B 2
C30 C 0.0919(13) 0.7242(13) -0.0729(6) 0.048(3) Uani 0.49(3) 1 d PDU B 1
H30A H 0.1293 0.6996 -0.1219 0.072 Uiso 0.49(3) 1 calc PR B 1
H30B H 0.0759 0.7977 -0.0786 0.072 Uiso 0.49(3) 1 calc PR B 1
H30C H 0.0105 0.6886 -0.0705 0.072 Uiso 0.49(3) 1 calc PR B 1
C31 C 0.1317(11) 0.7388(14) 0.0851(6) 0.046(2) Uani 0.49(3) 1 d PDU B 1
H31A H 0.0464 0.7085 0.0846 0.070 Uiso 0.49(3) 1 calc PR B 1
H31B H 0.1240 0.8133 0.0834 0.070 Uiso 0.49(3) 1 calc PR B 1
H31C H 0.1884 0.7183 0.1372 0.070 Uiso 0.49(3) 1 calc PR B 1
C30' C 0.1018(13) 0.6900(16) -0.0744(7) 0.065(4) Uani 0.51(3) 1 d PDU B 2
H30G H 0.0181 0.6629 -0.0653 0.097 Uiso 0.51(3) 1 calc PR B 2
H30H H 0.1425 0.6424 -0.1097 0.097 Uiso 0.51(3) 1 calc PR B 2
H30I H 0.0896 0.7562 -0.1032 0.097 Uiso 0.51(3) 1 calc PR B 2
C31' C 0.1199(11) 0.7755(11) 0.0684(8) 0.048(2) Uani 0.51(3) 1 d PDU B 2
H31D H 0.1771 0.7858 0.1225 0.072 Uiso 0.51(3) 1 calc PR B 2
H31E H 0.0391 0.7446 0.0793 0.072 Uiso 0.51(3) 1 calc PR B 2
H31F H 0.1017 0.8414 0.0399 0.072 Uiso 0.51(3) 1 calc PR B 2
C32 C 0.6748(2) 0.67093(16) 0.06712(15) 0.0314(4) Uani 1 1 d . . .
H32 H 0.6471 0.6040 0.0885 0.038 Uiso 1 1 calc R C .
C33 C 0.7559(3) 0.6482(2) -0.00208(18) 0.0483(6) Uani 1 1 d . C .
H33A H 0.7863 0.7124 -0.0236 0.072 Uiso 1 1 calc R . .
H33B H 0.7037 0.6114 -0.0488 0.072 Uiso 1 1 calc R . .
H33C H 0.8299 0.6062 0.0216 0.072 Uiso 1 1 calc R . .
C34 C 0.7528(3) 0.7260(2) 0.14262(17) 0.0493(6) Uani 1 1 d . C .
H34A H 0.7807 0.7925 0.1240 0.074 Uiso 1 1 calc R . .
H34B H 0.8285 0.6850 0.1649 0.074 Uiso 1 1 calc R . .
H34C H 0.6994 0.7358 0.1874 0.074 Uiso 1 1 calc R . .
N1 N 0.4115(2) 0.25146(9) -0.00220(11) 0.0175(3) Uani 1 1 d D C .
N2 N 0.41871(19) 0.59319(10) 0.07368(9) 0.0184(2) Uani 1 1 d D C .
Sn1 Sn 0.44477(4) 0.43648(2) -0.007918(15) 0.0187(2) Uani 0.479(3) 1 d PD C 1
H1 H 0.2738(4) 0.4432(12) -0.036(2) 0.028 Uiso 0.479(3) 1 d PD C 1
Sn1' Sn 0.37944(2) 0.43761(2) -0.014969(13) 0.0186(2) Uani 0.521(3) 1 d PD C 2
H1' H 0.5506(4) 0.4393(12) -0.009(2) 0.028 Uiso 0.521(3) 1 d PD C 2

loop_
_atom_site_aniso_label
_atom_site_aniso_U_11
_atom_site_aniso_U_22
_atom_site_aniso_U_33
_atom_site_aniso_U_23
_atom_site_aniso_U_13
_atom_site_aniso_U_12
C100 0.073(2) 0.051(2) 0.066(2) -0.0177(18) 0.0236(19) 0.0060(18)
C101 0.0433(13) 0.0340(12) 0.0306(12) 0.0005(9) 0.0014(10) 0.0027(10)
C102 0.0379(15) 0.0294(13) 0.0368(14) 0.0035(10) 0.0104(13) -0.0022(12)
C103 0.0374(12) 0.0297(12) 0.0361(13) 0.0027(10) 0.0049(10) 0.0048(10)
C104 0.0305(11) 0.0505(16) 0.0386(13) 0.0117(11) 0.0025(10) 0.0057(11)
C105 0.0331(15) 0.0462(16) 0.060(2) 0.0157(14) -0.0062(14) -0.0118(14)
C106 0.0451(18) 0.0310(15) 0.0473(17) 0.0014(13) -0.0125(14) -0.0052(13)
C300 0.053(15) 0.10(2) 0.076(19) 0.022(16) 0.010(14) -0.022(13)
C301 0.030(7) 0.049(8) 0.055(10) 0.016(8) -0.019(6) -0.006(6)
C302 0.048(11) 0.048(9) 0.060(13) 0.000(10) -0.020(9) -0.009(8)
C303 0.051(9) 0.033(7) 0.067(13) 0.003(9) -0.011(8) -0.005(7)
C304 0.047(9) 0.032(8) 0.061(11) 0.007(8) 0.014(8) 0.010(6)
C305 0.051(10) 0.015(6) 0.066(13) 0.010(7) 0.013(9) -0.001(6)
C306 0.029(7) 0.046(8) 0.042(9) 0.006(8) 0.006(7) 0.003(7)
C200 0.082(2) 0.062(2) 0.099(3) 0.0123(19) 0.037(2) 0.0090(18)
C201 0.0452(13) 0.0385(13) 0.0700(19) 0.0087(12) 0.0060(12) -0.0020(11)
C202 0.0666(17) 0.0426(15) 0.072(2) 0.0162(14) -0.0232(15) -0.0208(14)
C203 0.146(4) 0.0442(17) 0.065(2) 0.0056(15) -0.014(2) -0.027(2)
C204 0.144(3) 0.0472(17) 0.067(2) 0.0172(16) 0.047(2) 0.016(2)
C205 0.0636(17) 0.0512(17) 0.083(2) 0.0217(16) 0.0225(16) 0.0146(14)
C206 0.0397(11) 0.0479(14) 0.0583(16) 0.0084(12) -0.0068(11) -0.0033(11)
C1 0.0315(8) 0.0173(7) 0.0122(6) -0.0005(5) 0.0051(6) -0.0032(7)
C2 0.0322(8) 0.0183(7) 0.0131(6) 0.0007(5) 0.0059(6) -0.0030(6)
C3 0.0426(10) 0.0229(8) 0.0149(7) 0.0040(6) 0.0068(7) -0.0017(8)
C4 0.0534(12) 0.0344(10) 0.0098(8) 0.0028(7) 0.0089(8) -0.0046(9)
C5 0.0523(11) 0.0271(9) 0.0103(7) -0.0038(6) 0.0086(7) -0.0043(9)
C6 0.0346(8) 0.0167(7) 0.0146(7) -0.0015(5) 0.0067(6) -0.0030(7)
C7 0.0289(8) 0.0136(7) 0.0149(7) 0.0018(6) 0.0036(6) -0.0025(6)
C8 0.0480(10) 0.0149(7) 0.0212(8) 0.0033(6) 0.0076(8) -0.0006(7)
C9 0.0334(8) 0.0179(7) 0.0154(7) -0.0052(5) 0.0068(6) -0.0040(6)
C10 0.0707(16) 0.0252(10) 0.0207(10) -0.0095(8) 0.0120(10) -0.0075(10)
C11 0.0263(7) 0.0110(6) 0.0143(7) 0.0014(5) 0.0032(6) 0.0002(6)
C12 0.0248(7) 0.0155(7) 0.0174(7) 0.0011(5) 0.0031(6) -0.0005(6)
C13 0.0311(8) 0.0177(7) 0.0234(8) -0.0013(6) 0.0090(7) 0.0030(6)
C14 0.0414(9) 0.0172(7) 0.0202(7) -0.0067(6) 0.0062(7) 0.0003(7)
C15 0.0317(9) 0.0213(8) 0.0223(8) -0.0075(6) -0.0009(7) -0.0029(7)
C16 0.0250(7) 0.0170(7) 0.0188(7) -0.0026(6) 0.0027(6) -0.0009(6)
C17 0.0263(8) 0.0314(9) 0.0277(9) -0.0035(7) 0.0053(7) 0.0012(7)
C18 0.0332(10) 0.0383(12) 0.0528(14) 0.0122(10) 0.0093(10) 0.0116(9)
C19 0.0342(10) 0.0438(13) 0.0457(13) 0.0114(10) 0.0106(9) -0.0017(9)
C20 0.0248(8) 0.0343(10) 0.0231(8) -0.0020(7) 0.0008(7) -0.0037(7)
C21 0.0333(10) 0.0525(14) 0.0422(12) 0.0017(11) 0.0035(9) -0.0175(10)
C22 0.0314(10) 0.0564(15) 0.0407(12) 0.0121(11) -0.0055(9) 0.0043(10)
C23 0.0332(8) 0.0149(6) 0.0159(6) -0.0039(5) 0.0096(6) -0.0008(6)
C24 0.0316(8) 0.0173(7) 0.0257(8) -0.0039(6) 0.0091(7) -0.0027(7)
C25 0.0449(11) 0.0195(8) 0.0364(10) -0.0018(7) 0.0177(9) -0.0073(8)
C26 0.0590(13) 0.0134(7) 0.0343(10) 0.0019(7) 0.0155(10) 0.0002(8)
C27 0.0473(11) 0.0189(8) 0.0308(10) 0.0005(7) 0.0063(8) 0.0098(8)
C28 0.0347(9) 0.0189(8) 0.0240(8) -0.0044(6) 0.0079(7) 0.0027(7)
C29 0.0323(9) 0.0318(10) 0.0390(11) -0.0019(8) 0.0071(8) 0.0028(8)
C30 0.042(4) 0.071(7) 0.029(3) -0.011(3) -0.002(3) -0.008(4)
C31 0.043(3) 0.069(7) 0.031(3) -0.004(3) 0.016(3) -0.010(4)
C30' 0.041(4) 0.095(11) 0.059(5) -0.039(6) 0.012(3) -0.008(5)
C31' 0.050(4) 0.061(5) 0.037(4) -0.008(3) 0.020(3) -0.008(4)
C32 0.0293(9) 0.0281(9) 0.0371(11) 0.0026(8) 0.0062(8) -0.0025(8)
C33 0.0409(12) 0.0576(16) 0.0492(14) 0.0029(12) 0.0159(11) 0.0152(11)
C34 0.0466(13) 0.0567(16) 0.0425(13) -0.0006(12) 0.0000(11) -0.0052(12)
N1 0.0273(6) 0.0136(5) 0.0119(7) -0.0010(5) 0.0039(5) -0.0021(6)
N2 0.0286(6) 0.0119(5) 0.0156(6) -0.0009(5) 0.0059(5) -0.0021(5)
Sn1 0.0322(6) 0.01454(15) 0.00990(15) 0.00058(9) 0.00543(15) -0.00085(15)
Sn1' 0.0319(6) 0.01424(13) 0.01019(14) 0.00048(8) 0.00526(13) -0.00079(14)

loop_
_atom_type_symbol
_atom_type_description
_atom_type_scat_dispersion_real
_atom_type_scat_dispersion_imag
_atom_type_scat_source
C C 0.0033 0.0016 'International Tables Vol C Tables 4.2.6.8 and 6.1.1.4'
H H 0.0000 0.0000 'International Tables Vol C Tables 4.2.6.8 and 6.1.1.4'
N N 0.0061 0.0033 'International Tables Vol C Tables 4.2.6.8 and 6.1.1.4'
Sn Sn -0.6537 1.4246 'International Tables Vol C Tables 4.2.6.8 and 6.1.1.4'

loop_
_geom_angle_atom_site_label_1
_geom_angle_atom_site_label_2
_geom_angle_atom_site_label_3
_geom_angle
C102 C101 C106 117.8(3)
C102 C101 C100 121.3(3)
C106 C101 C100 120.9(3)
C103 C102 C101 121.6(3)
C103 C102 H102 119.2
C101 C102 H102 119.2
C104 C103 C102 120.2(3)
C104 C103 H103 119.9
C102 C103 H103 119.9
C103 C104 C105 119.4(3)
C103 C104 H104 120.3
C105 C104 H104 120.3
C104 C105 C106 120.2(3)
C104 C105 H105 119.9
C106 C105 H105 119.9
C101 C106 C105 120.8(3)
C101 C106 H106 119.6
C105 C106 H106 119.6
C301 C300 H30D 109.5
C301 C300 H30E 109.5
H30D C300 H30E 109.5
C301 C300 H30F 109.5
H30D C300 H30F 109.5
H30E C300 H30F 109.5
C306 C301 C302 120.6(14)
C306 C301 C300 122(2)
C302 C301 C300 117(2)
C303 C302 C301 120.4(15)
C303 C302 H302 119.8
C301 C302 H302 119.8
C302 C303 C304 118.7(14)
C302 C303 H303 120.6
C304 C303 H303 120.6
C305 C304 C303 120.7(13)
C305 C304 H304 119.7
C303 C304 H304 119.7
C304 C305 C306 120.9(13)
C304 C305 H305 119.6
C306 C305 H305 119.6
C305 C306 C301 118.8(14)
C305 C306 H306 120.6
C301 C306 H306 120.6
C201 C200 H20D 109.5
C201 C200 H20E 109.5
H20D C200 H20E 109.5
C201 C200 H20F 109.5
H20D C200 H20F 109.5
H20E C200 H20F 109.5
C206 C201 C202 118.5(3)
C206 C201 C200 120.8(3)
C202 C201 C200 120.7(3)
C203 C202 C201 119.2(3)
C203 C202 H202 120.4
C201 C202 H202 120.4
C204 C203 C202 122.8(3)
C204 C203 H203 118.6
C202 C203 H203 118.6
C203 C204 C205 117.8(3)
C203 C204 H204 121.1
C205 C204 H204 121.1
C206 C205 C204 119.4(3)
C206 C205 H205 120.3
C204 C205 H205 120.3
C205 C206 C201 122.3(3)
C205 C206 H206 118.9
C201 C206 H206 118.9
C6 C1 C2 119.25(14)
C6 C1 Sn1 119.63(12)
C2 C1 Sn1 120.05(11)
C6 C1 Sn1' 119.82(12)
C2 C1 Sn1' 120.31(11)
C1 C2 C3 120.46(15)
C1 C2 C7 116.67(13)
C3 C2 C7 122.83(15)
C4 C3 C2 119.66(16)
C4 C3 H3 120.2
C2 C3 H3 120.2
C5 C4 C3 120.32(17)
C5 C4 H4 119.8
C3 C4 H4 119.8
C4 C5 C6 120.34(17)
C4 C5 H5 119.8
C6 C5 H5 119.8
C1 C6 C5 119.96(17)
C1 C6 C9 117.32(14)
C5 C6 C9 122.65(16)
N1 C7 C2 116.44(15)
N1 C7 C8 123.91(15)
C2 C7 C8 119.64(14)
C7 C8 H8A 109.5
C7 C8 H8B 109.5
H8A C8 H8B 109.5
C7 C8 H8C 109.5
H8A C8 H8C 109.5
H8B C8 H8C 109.5
N2 C9 C6 116.82(14)
N2 C9 C10 123.69(16)
C6 C9 C10 119.48(15)
C9 C10 H10A 109.5
C9 C10 H10B 109.5
H10A C10 H10B 109.5
C9 C10 H10C 109.5
H10A C10 H10C 109.5
H10B C10 H10C 109.5
C16 C11 C12 121.88(15)
C16 C11 N1 118.99(16)
C12 C11 N1 118.85(15)
C13 C12 C11 118.06(15)
C13 C12 C20 119.72(15)
C11 C12 C20 122.21(15)
C14 C13 C12 120.88(16)
C14 C13 H13 119.6
C12 C13 H13 119.6
C15 C14 C13 119.99(16)
C15 C14 H14 120.0
C13 C14 H14 120.0
C14 C15 C16 121.28(16)
C14 C15 H15 119.4
C16 C15 H15 119.4
C15 C16 C11 117.89(16)
C15 C16 C17 119.95(16)
C11 C16 C17 122.16(15)
C16 C17 C18 110.70(17)
C16 C17 C19 111.12(17)
C18 C17 C19 110.83(18)
C16 C17 H17 108.0
C18 C17 H17 108.0
C19 C17 H17 108.0
C17 C18 H18A 109.5
C17 C18 H18B 109.5
H18A C18 H18B 109.5
C17 C18 H18C 109.5
H18A C18 H18C 109.5
H18B C18 H18C 109.5
C17 C19 H19A 109.5
C17 C19 H19B 109.5
H19A C19 H19B 109.5
C17 C19 H19C 109.5
H19A C19 H19C 109.5
H19B C19 H19C 109.5
C12 C20 C21 111.56(16)
C12 C20 C22 110.68(17)
C21 C20 C22 110.93(18)
C12 C20 H20 107.8
C21 C20 H20 107.8
C22 C20 H20 107.8
C20 C21 H21A 109.5
C20 C21 H21B 109.5
H21A C21 H21B 109.5
C20 C21 H21C 109.5
H21A C21 H21C 109.5
H21B C21 H21C 109.5
C20 C22 H22A 109.5
C20 C22 H22B 109.5
H22A C22 H22B 109.5
C20 C22 H22C 109.5
H22A C22 H22C 109.5
H22B C22 H22C 109.5
C28 C23 C24 121.71(16)
C28 C23 N2 119.13(16)
C24 C23 N2 118.85(16)
C25 C24 C23 117.93(18)
C25 C24 C32 120.16(17)
C23 C24 C32 121.90(16)
C26 C25 C24 121.54(19)
C26 C25 H25 119.2
C24 C25 H25 119.2
C25 C26 C27 119.68(18)
C25 C26 H26 120.2
C27 C26 H26 120.2
C26 C27 C28 121.30(19)
C26 C27 H27 119.3
C28 C27 H27 119.3
C27 C28 C23 117.83(18)
C27 C28 C29 121.02(18)
C23 C28 C29 121.15(17)
C31 C29 C30' 120.4(7)
C31 C29 C28 114.5(5)
C30' C29 C28 114.1(7)
C31 C29 C30 110.6(6)
C28 C29 C30 110.9(6)
C30' C29 C31' 110.0(6)
C28 C29 C31' 108.6(4)
C30 C29 C31' 96.2(6)
C31 C29 H29 106.8
C30' C29 H29 89.8
C28 C29 H29 106.8
C30 C29 H29 106.8
C31' C29 H29 126.6
C31 C29 H29' 87.4
C30' C29 H29' 108.0
C28 C29 H29' 108.0
C30 C29 H29' 123.8
C31' C29 H29' 108.0
C29 C30 H30A 109.5
C29 C30 H30B 109.5
H30A C30 H30B 109.5
C29 C30 H30C 109.5
H30A C30 H30C 109.5
H30B C30 H30C 109.5
C29 C31 H31A 109.5
C29 C31 H31B 109.5
H31A C31 H31B 109.5
C29 C31 H31C 109.5
H31A C31 H31C 109.5
H31B C31 H31C 109.5
C29 C30' H30G 109.5
C29 C30' H30H 109.5
H30G C30' H30H 109.5
C29 C30' H30I 109.5
H30G C30' H30I 109.5
H30H C30' H30I 109.5
C29 C31' H31D 109.5
C29 C31' H31E 109.5
H31D C31' H31E 109.5
C29 C31' H31F 109.5
H31D C31' H31F 109.5
H31E C31' H31F 109.5
C24 C32 C33 111.56(19)
C24 C32 C34 111.51(19)
C33 C32 C34 111.6(2)
C24 C32 H32 107.3
C33 C32 H32 107.3
C34 C32 H32 107.3
C32 C33 H33A 109.5
C32 C33 H33B 109.5
H33A C33 H33B 109.5
C32 C33 H33C 109.5
H33A C33 H33C 109.5
H33B C33 H33C 109.5
C32 C34 H34A 109.5
C32 C34 H34B 109.5
H34A C34 H34B 109.5
C32 C34 H34C 109.5
H34A C34 H34C 109.5
H34B C34 H34C 109.5
C7 N1 C11 122.35(15)
C7 N1 Sn1 114.40(11)
C11 N1 Sn1 122.10(11)
C7 N1 Sn1' 114.66(11)
C11 N1 Sn1' 122.76(11)
C9 N2 C23 123.15(14)
C9 N2 Sn1 113.47(11)
C23 N2 Sn1 121.93(10)
C9 N2 Sn1' 113.81(11)
C23 N2 Sn1' 122.92(10)
C1 Sn1 N1 70.78(6)
C1 Sn1 N2 71.06(5)
N1 Sn1 N2 140.86(6)
C1 Sn1 H1 86.8(13)
N1 Sn1 H1 85.1(5)
N2 Sn1 H1 84.5(6)
C1 Sn1 H1' 109(2)
N1 Sn1 H1' 100.4(8)
N2 Sn1 H1' 99.8(8)
H1 Sn1 H1' 164(3)
C1 Sn1' N1 70.43(6)
C1 Sn1' N2 70.77(5)
N1 Sn1' N2 139.36(6)
C1 Sn1' H1 108(2)
N1 Sn1' H1 102.0(8)
N2 Sn1' H1 101.0(9)
C1 Sn1' H1' 87.0(13)
N1 Sn1' H1' 83.3(5)
N2 Sn1' H1' 83.1(6)
H1 Sn1' H1' 165(3)

loop_
_geom_bond_atom_site_label_1
_geom_bond_atom_site_label_2
_geom_bond_distance
C100 C101 1.502(4)
C100 H10D 0.9800
C100 H10E 0.9800
C100 H10F 0.9800
C101 C102 1.383(4)
C101 C106 1.389(4)
C102 C103 1.380(4)
C102 H102 0.9500
C103 C104 1.374(4)
C103 H103 0.9500
C104 C105 1.382(5)
C104 H104 0.9500
C105 C106 1.390(5)
C105 H105 0.9500
C106 H106 0.9500
C300 C301 1.49(3)
C300 H30D 0.9800
C300 H30E 0.9800
C300 H30F 0.9800
C301 C306 1.383(15)
C301 C302 1.384(16)
C302 C303 1.381(16)
C302 H302 0.9500
C303 C304 1.385(15)
C303 H303 0.9500
C304 C305 1.373(15)
C304 H304 0.9500
C305 C306 1.376(15)
C305 H305 0.9500
C306 H306 0.9500
C200 C201 1.480(5)
C200 H20D 0.9800
C200 H20E 0.9800
C200 H20F 0.9800
C201 C206 1.378(3)
C201 C202 1.385(4)
C202 C203 1.376(6)
C202 H202 0.9500
C203 C204 1.369(5)
C203 H203 0.9500
C204 C205 1.403(5)
C204 H204 0.9500
C205 C206 1.368(5)
C205 H205 0.9500
C206 H206 0.9500
C1 C6 1.398(2)
C1 C2 1.401(2)
C1 Sn1 2.1665(16)
C1 Sn1' 2.1723(16)
C2 C3 1.402(2)
C2 C7 1.481(2)
C3 C4 1.392(3)
C3 H3 0.9500
C4 C5 1.383(3)
C4 H4 0.9500
C5 C6 1.404(2)
C5 H5 0.9500
C6 C9 1.477(2)
C7 N1 1.290(2)
C7 C8 1.498(2)
C8 H8A 0.9800
C8 H8B 0.9800
C8 H8C 0.9800
C9 N2 1.293(2)
C9 C10 1.498(3)
C10 H10A 0.9800
C10 H10B 0.9800
C10 H10C 0.9800
C11 C16 1.400(2)
C11 C12 1.403(2)
C11 N1 1.428(2)
C12 C13 1.397(2)
C12 C20 1.518(2)
C13 C14 1.384(3)
C13 H13 0.9500
C14 C15 1.384(3)
C14 H14 0.9500
C15 C16 1.393(2)
C15 H15 0.9500
C16 C17 1.523(3)
C17 C18 1.527(3)
C17 C19 1.531(3)
C17 H17 1.0000
C18 H18A 0.9800
C18 H18B 0.9800
C18 H18C 0.9800
C19 H19A 0.9800
C19 H19B 0.9800
C19 H19C 0.9800
C20 C21 1.523(3)
C20 C22 1.527(3)
C20 H20 1.0000
C21 H21A 0.9800
C21 H21B 0.9800
C21 H21C 0.9800
C22 H22A 0.9800
C22 H22B 0.9800
C22 H22C 0.9800
C23 C28 1.403(3)
C23 C24 1.403(3)
C23 N2 1.425(2)
C24 C25 1.393(3)
C24 C32 1.518(3)
C25 C26 1.377(3)
C25 H25 0.9500
C26 C27 1.386(3)
C26 H26 0.9500
C27 C28 1.396(3)
C27 H27 0.9500
C28 C29 1.512(3)
C29 C31 1.479(8)
C29 C30' 1.499(9)
C29 C30 1.546(8)
C29 C31' 1.566(8)
C29 H29 1.0000
C29 H29' 1.0000
C30 H30A 0.9800
C30 H30B 0.9800
C30 H30C 0.9800
C31 H31A 0.9800
C31 H31B 0.9800
C31 H31C 0.9800
C30' H30G 0.9800
C30' H30H 0.9800
C30' H30I 0.9800
C31' H31D 0.9800
C31' H31E 0.9800
C31' H31F 0.9800
C32 C33 1.520(3)
C32 C34 1.526(3)
C32 H32 1.0000
C33 H33A 0.9800
C33 H33B 0.9800
C33 H33C 0.9800
C34 H34A 0.9800
C34 H34B 0.9800
C34 H34C 0.9800
N1 Sn1 2.4538(13)
N1 Sn1' 2.4671(13)
N2 Sn1 2.4664(14)
N2 Sn1' 2.4766(14)
Sn1 H1 1.7867(11)
Sn1 H1' 1.115(3)
Sn1' H1 1.113(2)
Sn1' H1' 1.7868(11)
